data_4036894
loop_
_publ_author_name
'Lemal, David M.'

_publ_section_title
;
 Cycloaddition Chemistry of Tetrafluorothiophene S,S-Dioxide.
;
_journal_issue 12
_journal_name_full 'The Journal of organic chemistry'
_journal_page_first 4931
_journal_page_last 4938
_journal_paper_doi 10.1021/acs.joc.6b00848
_journal_volume 81
_journal_year 2016
_chemical_formula_moiety 'C12 H6 F4 O2 S'
_chemical_formula_sum 'C12 H6 F4 O2 S'
_chemical_formula_weight 290.23
_chemical_name_common 14233a
_space_group_crystal_system monoclinic
_space_group_IT_number 14
_space_group_name_Hall '-P 2ybc'
_space_group_name_H-M_alt 'P 1 21/c 1'
_atom_sites_solution_hydrogens geom
_audit_creation_method SHELXL-2014/6
_cell_angle_alpha 90
_cell_angle_beta 109.059(1)
_cell_angle_gamma 90
_cell_formula_units_Z 4
_cell_length_a 11.2588(9)
_cell_length_b 12.7094(11)
_cell_length_c 8.3747(7)
_cell_measurement_reflns_used 2936
_cell_measurement_temperature 173(2)
_cell_measurement_theta_max 27.52
_cell_measurement_theta_min 2.50
_cell_volume 1132.67(16)
_computing_cell_refinement 'Bruker SAINT'
_computing_data_collection 'Bruker APEX2'
_computing_data_reduction 'Bruker SAINT'
_computing_molecular_graphics 'Bruker SHELXTL'
_computing_publication_material 'Bruker SHELXTL'
_computing_structure_refinement 'SHELXL-2014/6 (Sheldrick, 2014)'
_computing_structure_solution 'SHELXS-97 (Sheldrick, 2008)'
_diffrn_ambient_temperature 173(2)
_diffrn_measured_fraction_theta_full 0.999
_diffrn_measured_fraction_theta_max 0.995
_diffrn_measurement_device_type 'Bruker APEX-II CCD'
_diffrn_measurement_method '\f and \w scans'
_diffrn_radiation_type MoK\a
_diffrn_radiation_wavelength 0.71073
_diffrn_reflns_av_R_equivalents 0.0259
_diffrn_reflns_av_unetI/netI 0.0199
_diffrn_reflns_Laue_measured_fraction_full 0.999
_diffrn_reflns_Laue_measured_fraction_max 0.995
_diffrn_reflns_limit_h_max 14
_diffrn_reflns_limit_h_min -14
_diffrn_reflns_limit_k_max 16
_diffrn_reflns_limit_k_min -16
_diffrn_reflns_limit_l_max 10
_diffrn_reflns_limit_l_min -10
_diffrn_reflns_number 12729
_diffrn_reflns_point_group_measured_fraction_full 0.999
_diffrn_reflns_point_group_measured_fraction_max 0.995
_diffrn_reflns_theta_full 25.242
_diffrn_reflns_theta_max 27.551
_diffrn_reflns_theta_min 1.914
_diffrn_source 'sealed tube'
_exptl_absorpt_coefficient_mu 0.334
_exptl_absorpt_correction_T_max 0.7456
_exptl_absorpt_correction_T_min 0.6627
_exptl_absorpt_correction_type multi-scan
_exptl_crystal_colour colourless
_exptl_crystal_density_diffrn 1.702
_exptl_crystal_description Plate
_exptl_crystal_F_000 584
_exptl_crystal_size_max 0.280
_exptl_crystal_size_mid 0.140
_exptl_crystal_size_min 0.110
_exptl_transmission_factor_max 0.7456
_exptl_transmission_factor_min 0.6627
_refine_diff_density_max 0.369
_refine_diff_density_min -0.347
_refine_diff_density_rms 0.048
_refine_ls_extinction_method none
_refine_ls_goodness_of_fit_ref 1.042
_refine_ls_hydrogen_treatment constr
_refine_ls_matrix_type full
_refine_ls_number_parameters 172
_refine_ls_number_reflns 2606
_refine_ls_number_restraints 0
_refine_ls_restrained_S_all 1.042
_refine_ls_R_factor_all 0.0412
_refine_ls_R_factor_gt 0.0318
_refine_ls_shift/su_max 0.001
_refine_ls_shift/su_mean 0.000
_refine_ls_structure_factor_coef Fsqd
_refine_ls_weighting_details 'w=1/[\s^2^(Fo^2^)+(0.0347P)^2^+0.6580P] where P=(Fo^2^+2Fc^2^)/3'
_refine_ls_weighting_scheme calc
_refine_ls_wR_factor_gt 0.0767
_refine_ls_wR_factor_ref 0.0827
_reflns_Friedel_coverage 0.000
_reflns_number_gt 2183
_reflns_number_total 2606
_reflns_threshold_expression 'I > 2\s(I)'
_cod_data_source_file jo6b00848_si_001.cif
_cod_data_source_block 14233a
_cod_original_sg_symbol_H-M 'P 21/c'
_cod_database_code 4036894
_shelx_space_group_comment
;
The symmetry employed for this shelxl refinement is uniquely defined
by the following loop, which should always be used as a source of
symmetry information in preference to the above space-group names.
They are only intended as comments.
;
_shelx_estimated_absorpt_t_min 0.912
_shelx_estimated_absorpt_t_max 0.964
_exptl_absorpt_special_details 'SADABS 2012/1 (Sheldrick, 2012)'

loop_
_space_group_symop_operation_xyz
'x, y, z'
'-x, y+1/2, -z+1/2'
'-x, -y, -z'
'x, -y-1/2, z-1/2'

loop_
_atom_site_label
_atom_site_type_symbol
_atom_site_fract_x
_atom_site_fract_y
_atom_site_fract_z
_atom_site_U_iso_or_equiv
_atom_site_adp_type
_atom_site_occupancy
_atom_site_site_symmetry_order
_atom_site_calc_flag
_atom_site_refinement_flags_posn
_atom_site_refinement_flags_adp
S1 S 0.47940(3) 0.63337(3) 0.60349(5) 0.02328(11) Uani 1 1 d . .
F1 F 0.38917(9) 0.50742(8) 0.78078(13) 0.0324(2) Uani 1 1 d . .
F2 F 0.46662(10) 0.84111(8) 0.56581(14) 0.0371(3) Uani 1 1 d . .
F3 F 0.22527(10) 0.83995(8) 0.61368(13) 0.0319(2) Uani 1 1 d . .
F4 F 0.20496(9) 0.64835(8) 0.77293(12) 0.0294(2) Uani 1 1 d . .
O1 O 0.48816(11) 0.61286(10) 0.43940(15) 0.0308(3) Uani 1 1 d . .
O2 O 0.58979(11) 0.62543(10) 0.74814(16) 0.0338(3) Uani 1 1 d . .
C1 C 0.34576(14) 0.56411(12) 0.6368(2) 0.0232(3) Uani 1 1 d . .
C2 C 0.40754(16) 0.75804(13) 0.5979(2) 0.0253(3) Uani 1 1 d . .
C3 C 0.29565(15) 0.75540(12) 0.61599(19) 0.0230(3) Uani 1 1 d . .
C4 C 0.24528(14) 0.64975(12) 0.63392(19) 0.0220(3) Uani 1 1 d . .
C5 C 0.16187(14) 0.59038(12) 0.4803(2) 0.0230(3) Uani 1 1 d . .
C6 C 0.25025(15) 0.51795(13) 0.4859(2) 0.0268(3) Uani 1 1 d . .
H6A H 0.2513 0.4584 0.4177 0.032 Uiso 1 1 calc R U
C7 C 0.03563(14) 0.61377(13) 0.3677(2) 0.0236(3) Uani 1 1 d . .
C8 C -0.03227(16) 0.69752(15) 0.4023(2) 0.0314(4) Uani 1 1 d . .
H8A H 0.0033 0.7394 0.5004 0.038 Uiso 1 1 calc R U
C9 C -0.15226(17) 0.71957(16) 0.2929(2) 0.0365(4) Uani 1 1 d . .
H9A H -0.1984 0.7767 0.3164 0.044 Uiso 1 1 calc R U
C10 C -0.20466(16) 0.65919(15) 0.1507(2) 0.0330(4) Uani 1 1 d . .
H10A H -0.2866 0.6749 0.0763 0.040 Uiso 1 1 calc R U
C11 C -0.13798(16) 0.57562(15) 0.1160(2) 0.0316(4) Uani 1 1 d . .
H11A H -0.1743 0.5339 0.0181 0.038 Uiso 1 1 calc R U
C12 C -0.01866(16) 0.55283(14) 0.2236(2) 0.0286(4) Uani 1 1 d . .
H12A H 0.0267 0.4954 0.1993 0.034 Uiso 1 1 calc R U

loop_
_atom_site_aniso_label
_atom_site_aniso_U_11
_atom_site_aniso_U_22
_atom_site_aniso_U_33
_atom_site_aniso_U_23
_atom_site_aniso_U_13
_atom_site_aniso_U_12
S1 0.01752(19) 0.0266(2) 0.0250(2) 0.00073(15) 0.00601(15) -0.00056(14)
F1 0.0301(5) 0.0333(5) 0.0338(5) 0.0138(4) 0.0102(4) 0.0057(4)
F2 0.0365(6) 0.0277(5) 0.0503(7) -0.0004(5) 0.0184(5) -0.0104(4)
F3 0.0358(6) 0.0247(5) 0.0371(6) -0.0021(4) 0.0145(5) 0.0061(4)
F4 0.0301(5) 0.0374(6) 0.0246(5) 0.0013(4) 0.0141(4) 0.0006(4)
O1 0.0313(6) 0.0338(7) 0.0310(6) 0.0014(5) 0.0150(5) 0.0035(5)
O2 0.0199(6) 0.0425(7) 0.0332(7) 0.0005(5) 0.0006(5) -0.0021(5)
C1 0.0192(7) 0.0234(8) 0.0265(8) 0.0033(6) 0.0068(6) 0.0012(6)
C2 0.0272(8) 0.0227(8) 0.0253(8) -0.0008(6) 0.0075(6) -0.0041(6)
C3 0.0257(8) 0.0212(8) 0.0207(7) -0.0024(6) 0.0058(6) 0.0027(6)
C4 0.0204(7) 0.0261(8) 0.0205(7) -0.0002(6) 0.0082(6) 0.0012(6)
C5 0.0204(7) 0.0242(8) 0.0253(8) -0.0012(6) 0.0088(6) -0.0023(6)
C6 0.0218(8) 0.0237(8) 0.0336(9) -0.0051(7) 0.0074(7) -0.0029(6)
C7 0.0171(7) 0.0285(8) 0.0252(8) 0.0005(6) 0.0069(6) -0.0008(6)
C8 0.0237(8) 0.0388(10) 0.0290(9) -0.0056(7) 0.0049(7) 0.0050(7)
C9 0.0258(9) 0.0475(11) 0.0349(10) -0.0018(8) 0.0080(7) 0.0106(8)
C10 0.0190(8) 0.0472(11) 0.0303(9) 0.0059(8) 0.0048(7) -0.0019(7)
C11 0.0277(9) 0.0380(10) 0.0259(9) -0.0027(7) 0.0042(7) -0.0088(7)
C12 0.0271(8) 0.0282(8) 0.0307(9) -0.0036(7) 0.0097(7) -0.0028(7)

loop_
_atom_type_symbol
_atom_type_description
_atom_type_scat_dispersion_real
_atom_type_scat_dispersion_imag
_atom_type_scat_source
C C 0.0033 0.0016 'International Tables Vol C Tables 4.2.6.8 and 6.1.1.4'
H H 0.0000 0.0000 'International Tables Vol C Tables 4.2.6.8 and 6.1.1.4'
O O 0.0106 0.0060 'International Tables Vol C Tables 4.2.6.8 and 6.1.1.4'
F F 0.0171 0.0103 'International Tables Vol C Tables 4.2.6.8 and 6.1.1.4'
S S 0.1246 0.1234 'International Tables Vol C Tables 4.2.6.8 and 6.1.1.4'

loop_
_geom_angle_atom_site_label_1
_geom_angle_atom_site_label_2
_geom_angle_atom_site_label_3
_geom_angle
O2 S1 O1 119.15(8)
O2 S1 C2 110.43(8)
O1 S1 C2 108.11(8)
O2 S1 C1 111.44(7)
O1 S1 C1 111.95(7)
C2 S1 C1 92.46(7)
F1 C1 C6 119.89(13)
F1 C1 C4 115.70(13)
C6 C1 C4 86.72(12)
F1 C1 S1 108.34(10)
C6 C1 S1 117.38(11)
C4 C1 S1 106.72(10)
C3 C2 F2 127.40(15)
C3 C2 S1 114.80(12)
F2 C2 S1 117.65(12)
C2 C3 F3 124.38(15)
C2 C3 C4 116.49(14)
F3 C3 C4 119.10(13)
F4 C4 C3 109.79(12)
F4 C4 C5 115.11(12)
C3 C4 C5 120.89(13)
F4 C4 C1 114.41(12)
C3 C4 C1 109.44(12)
C5 C4 C1 84.93(11)
C6 C5 C7 135.80(15)
C6 C5 C4 93.69(13)
C7 C5 C4 130.38(14)
C5 C6 C1 94.66(13)
C5 C6 H6A 132.7
C1 C6 H6A 132.7
C8 C7 C12 119.21(15)
C8 C7 C5 120.43(15)
C12 C7 C5 120.36(15)
C9 C8 C7 119.80(16)
C9 C8 H8A 120.1
C7 C8 H8A 120.1
C10 C9 C8 120.49(17)
C10 C9 H9A 119.8
C8 C9 H9A 119.8
C9 C10 C11 120.00(16)
C9 C10 H10A 120.0
C11 C10 H10A 120.0
C12 C11 C10 120.14(16)
C12 C11 H11A 119.9
C10 C11 H11A 119.9
C11 C12 C7 120.36(16)
C11 C12 H12A 119.8
C7 C12 H12A 119.8

loop_
_geom_bond_atom_site_label_1
_geom_bond_atom_site_label_2
_geom_bond_distance
S1 O2 1.4280(12)
S1 O1 1.4334(12)
S1 C2 1.7726(17)
S1 C1 1.8413(16)
F1 C1 1.3517(18)
F2 C2 1.3213(18)
F3 C3 1.3315(18)
F4 C4 1.3810(17)
C1 C6 1.487(2)
C1 C4 1.564(2)
C2 C3 1.318(2)
C3 C4 1.484(2)
C4 C5 1.523(2)
C5 C6 1.345(2)
C5 C7 1.457(2)
C6 H6A 0.9500
C7 C8 1.395(2)
C7 C12 1.396(2)
C8 C9 1.391(2)
C8 H8A 0.9500
C9 C10 1.377(3)
C9 H9A 0.9500
C10 C11 1.385(3)
C10 H10A 0.9500
C11 C12 1.382(2)
C11 H11A 0.9500
C12 H12A 0.9500

loop_
_geom_torsion_atom_site_label_1
_geom_torsion_atom_site_label_2
_geom_torsion_atom_site_label_3
_geom_torsion_atom_site_label_4
_geom_torsion
O2 S1 C1 F1 -9.84(13)
O1 S1 C1 F1 126.41(11)
C2 S1 C1 F1 -122.94(11)
O2 S1 C1 C6 -149.57(12)
O1 S1 C1 C6 -13.32(14)
C2 S1 C1 C6 97.33(13)
O2 S1 C1 C4 115.37(11)
O1 S1 C1 C4 -108.38(11)
C2 S1 C1 C4 2.27(11)
O2 S1 C2 C3 -114.60(14)
O1 S1 C2 C3 113.44(13)
C1 S1 C2 C3 -0.62(14)
O2 S1 C2 F2 69.58(14)
O1 S1 C2 F2 -62.38(14)
C1 S1 C2 F2 -176.43(13)
F2 C2 C3 F3 -3.9(3)
S1 C2 C3 F3 -179.24(12)
F2 C2 C3 C4 173.86(15)
S1 C2 C3 C4 -1.5(2)
C2 C3 C4 F4 129.56(15)
F3 C3 C4 F4 -52.55(18)
C2 C3 C4 C5 -92.63(19)
F3 C3 C4 C5 85.26(18)
C2 C3 C4 C1 3.2(2)
F3 C3 C4 C1 -178.89(13)
F1 C1 C4 F4 -6.39(19)
C6 C1 C4 F4 115.37(14)
S1 C1 C4 F4 -127.00(12)
F1 C1 C4 C3 117.28(14)
C6 C1 C4 C3 -120.96(13)
S1 C1 C4 C3 -3.33(15)
F1 C1 C4 C5 -121.70(14)
C6 C1 C4 C5 0.06(11)
S1 C1 C4 C5 117.69(10)
F4 C4 C5 C6 -114.68(14)
C3 C4 C5 C6 109.58(16)
C1 C4 C5 C6 -0.06(12)
F4 C4 C5 C7 69.0(2)
C3 C4 C5 C7 -66.7(2)
C1 C4 C5 C7 -176.36(17)
C7 C5 C6 C1 176.02(19)
C4 C5 C6 C1 0.07(13)
F1 C1 C6 C5 117.84(15)
C4 C1 C6 C5 -0.06(13)
S1 C1 C6 C5 -107.21(13)
C6 C5 C7 C8 179.36(19)
C4 C5 C7 C8 -5.9(3)
C6 C5 C7 C12 -0.9(3)
C4 C5 C7 C12 173.82(15)
C12 C7 C8 C9 -0.4(3)
C5 C7 C8 C9 179.37(17)
C7 C8 C9 C10 0.1(3)
C8 C9 C10 C11 0.2(3)
C9 C10 C11 C12 -0.2(3)
C10 C11 C12 C7 -0.1(3)
C8 C7 C12 C11 0.4(3)
C5 C7 C12 C11 -179.40(16)
